data_7026712
loop_
_publ_author_name
'Balakrishna, Maravanji S.'
'Venkateswaran, Ramalingam'
'Mague, Joel T.'

_publ_section_title
;
 Transition metal chemistry of cyclodiphosphanes containing phosphine and
 amide-phosphine functionalities: formation of a stable dipalladium(II)
 complex containing a Pd-P \s-bond.
;
_journal_issue 46
_journal_name_full 'Dalton transactions (Cambridge, England : 2003)'
_journal_page_first 11149
_journal_page_last 11162
_journal_paper_doi 10.1039/c0dt00614a
_journal_volume 39
_journal_year 2010
_chemical_formula_moiety 'C46 H46 Cl2 N2 O4 P4 Rh2, C H2 Cl2'
_chemical_formula_sum 'C47 H48 Cl4 N2 O4 P4 Rh2'
_chemical_formula_weight 1176.37
_chemical_name_systematic
;
?
;
_space_group_IT_number 14
_symmetry_cell_setting monoclinic
_symmetry_space_group_name_Hall '-P 2ybc'
_symmetry_space_group_name_H-M 'P 1 21/c 1'
_atom_sites_solution_hydrogens geom
_atom_sites_solution_primary Patterson
_atom_sites_solution_secondary difmap
_audit_creation_method SHELXL-97
_cell_angle_alpha 90.00
_cell_angle_beta 100.523(1)
_cell_angle_gamma 90.00
_cell_formula_units_Z 4
_cell_length_a 10.3543(8)
_cell_length_b 28.627(2)
_cell_length_c 17.0271(13)
_cell_measurement_reflns_used 3871
_cell_measurement_temperature 100(2)
_cell_measurement_theta_max 27.48
_cell_measurement_theta_min 2.26
_cell_volume 4962.2(6)
_computing_cell_refinement 'Bruker SAINT (Bruker-AXS, 2008)'
_computing_data_collection 'Bruker APEX2 (Bruker-AXS, 2006)'
_computing_data_reduction 'Bruker SAINT (Bruker-AXS, 2008)'
_computing_molecular_graphics 'Bruker SHELXTL (Bruker-AXS, 2008a)'
_computing_publication_material 'Bruker SHELXTL (Bruker-AXS, 2008a)'
_computing_structure_refinement 'SHELXL-97 (Sheldrick, 1997)'
_computing_structure_solution 'SHELXS-97 (Sheldrick, 1997)'
_diffrn_ambient_temperature 100(2)
_diffrn_measured_fraction_theta_full 0.995
_diffrn_measured_fraction_theta_max 0.995
_diffrn_measurement_device_type 'Bruker Smart APEX CCD area detector'
_diffrn_measurement_method 'phi and omega scans'
_diffrn_radiation_monochromator graphite
_diffrn_radiation_source 'fine-focus sealed tube'
_diffrn_radiation_type MoK\a
_diffrn_radiation_wavelength 0.71073
_diffrn_reflns_av_R_equivalents 0.0569
_diffrn_reflns_av_sigmaI/netI 0.0403
_diffrn_reflns_limit_h_max 13
_diffrn_reflns_limit_h_min -13
_diffrn_reflns_limit_k_max 37
_diffrn_reflns_limit_k_min 0
_diffrn_reflns_limit_l_max 22
_diffrn_reflns_limit_l_min 0
_diffrn_reflns_number 82526
_diffrn_reflns_theta_full 27.61
_diffrn_reflns_theta_max 27.61
_diffrn_reflns_theta_min 2.12
_exptl_absorpt_coefficient_mu 1.054
_exptl_absorpt_correction_T_max 0.9299
_exptl_absorpt_correction_T_min 0.8058
_exptl_absorpt_correction_type multi-scan
_exptl_absorpt_process_details 'TWINABS (Sheldrick, 2008a)'
_exptl_crystal_colour yellow
_exptl_crystal_density_diffrn 1.575
_exptl_crystal_density_method 'not measured'
_exptl_crystal_description Column
_exptl_crystal_F_000 2376
_exptl_crystal_size_max 0.30
_exptl_crystal_size_mid 0.12
_exptl_crystal_size_min 0.07
_refine_diff_density_max 0.833
_refine_diff_density_min -0.887
_refine_diff_density_rms 0.107
_refine_ls_extinction_method none
_refine_ls_goodness_of_fit_ref 1.044
_refine_ls_hydrogen_treatment constr
_refine_ls_matrix_type full
_refine_ls_number_parameters 574
_refine_ls_number_reflns 11473
_refine_ls_number_restraints 0
_refine_ls_restrained_S_all 1.044
_refine_ls_R_factor_all 0.0561
_refine_ls_R_factor_gt 0.0379
_refine_ls_shift/su_max 0.002
_refine_ls_shift/su_mean 0.000
_refine_ls_structure_factor_coef Fsqd
_refine_ls_weighting_details 'calc w=1/[\s^2^(Fo^2^)+(0.0164P)^2^+11.6664P] where P=(Fo^2^+2Fc^2^)/3'
_refine_ls_weighting_scheme calc
_refine_ls_wR_factor_gt 0.0695
_refine_ls_wR_factor_ref 0.0751
_reflns_number_gt 9225
_reflns_number_total 11473
_reflns_threshold_expression >2sigma(I)
_cod_data_source_file c0dt00614a.txt
_cod_data_source_block 11
_cod_depositor_comments
;
The following automatic conversions were performed:

'_symmetry_cell_setting' value 'Monoclinic' changed to 'monoclinic'
according to /home/saulius/struct/CIF-dictionaries/cif_core.dic
dictionary named 'cif_core.dic' version 2.4.2 from 2011-04-26.

Automatic conversion script
Id: cif_fix_values 1891 2012-01-12 08:04:46Z andrius 
;
_cod_original_cell_volume 4962.2(7)
_cod_original_sg_symbol_H-M P2(1)/c
_cod_database_code 7026712

loop_
_symmetry_equiv_pos_as_xyz
'x, y, z'
'-x, y+1/2, -z+1/2'
'-x, -y, -z'
'x, -y-1/2, z-1/2'

loop_
_atom_site_label
_atom_site_type_symbol
_atom_site_fract_x
_atom_site_fract_y
_atom_site_fract_z
_atom_site_U_iso_or_equiv
_atom_site_adp_type
_atom_site_occupancy
_atom_site_symmetry_multiplicity
_atom_site_calc_flag
_atom_site_refinement_flags
Rh1 Rh 0.41732(2) 0.097468(8) 0.740513(14) 0.01327(6) Uani 1 1 d .
Rh2 Rh 0.12018(2) 0.277140(8) 0.659440(14) 0.01503(6) Uani 1 1 d .
Cl1 Cl 0.62057(7) 0.06119(3) 0.72941(5) 0.01999(16) Uani 1 1 d .
Cl2 Cl 0.13352(8) 0.35644(3) 0.62287(5) 0.02178(16) Uani 1 1 d .
P1 P 0.33241(7) 0.02343(3) 0.75363(5) 0.01476(15) Uani 1 1 d .
P2 P 0.22560(7) 0.12949(3) 0.73082(5) 0.01331(15) Uani 1 1 d .
P3 P 0.10413(7) 0.20525(3) 0.69623(5) 0.01454(15) Uani 1 1 d .
P4 P -0.10727(7) 0.28534(3) 0.63527(5) 0.01484(16) Uani 1 1 d .
O1 O 0.10233(19) 0.09425(7) 0.73476(13) 0.0186(5) Uani 1 1 d .
O2 O -0.0439(2) 0.19076(7) 0.71131(13) 0.0176(4) Uani 1 1 d .
O3 O 0.5524(2) 0.19156(8) 0.74544(16) 0.0325(6) Uani 1 1 d .
O4 O 0.4155(3) 0.27679(11) 0.6905(3) 0.0699(12) Uani 1 1 d .
N1 N 0.1560(2) 0.15932(8) 0.64795(14) 0.0148(5) Uani 1 1 d .
N2 N 0.1940(2) 0.17960(9) 0.77736(15) 0.0160(5) Uani 1 1 d .
C1 C 0.4445(3) -0.01563(11) 0.81669(18) 0.0166(6) Uani 1 1 d .
C2 C 0.4512(3) -0.06327(11) 0.8002(2) 0.0217(7) Uani 1 1 d .
H2 H 0.3973 -0.0763 0.7543 0.026 Uiso 1 1 calc R
C3 C 0.5377(3) -0.09159(12) 0.8517(2) 0.0285(8) Uani 1 1 d .
H3 H 0.5432 -0.1240 0.8405 0.034 Uiso 1 1 calc R
C4 C 0.6151(3) -0.07290(14) 0.9187(2) 0.0306(8) Uani 1 1 d .
H4 H 0.6739 -0.0924 0.9534 0.037 Uiso 1 1 calc R
C5 C 0.6075(3) -0.02575(13) 0.9356(2) 0.0282(8) Uani 1 1 d .
H5 H 0.6605 -0.0131 0.9822 0.034 Uiso 1 1 calc R
C6 C 0.5226(3) 0.00290(12) 0.88460(19) 0.0228(7) Uani 1 1 d .
H6 H 0.5178 0.0353 0.8961 0.027 Uiso 1 1 calc R
C7 C 0.2900(3) -0.00484(10) 0.65647(19) 0.0199(7) Uani 1 1 d .
C8 C 0.1603(3) -0.01501(12) 0.6237(2) 0.0282(8) Uani 1 1 d .
H8 H 0.0930 -0.0096 0.6537 0.034 Uiso 1 1 calc R
C9 C 0.1292(4) -0.03316(13) 0.5468(2) 0.0386(10) Uani 1 1 d .
H9 H 0.0404 -0.0403 0.5246 0.046 Uiso 1 1 calc R
C10 C 0.2250(5) -0.04076(13) 0.5028(2) 0.0407(10) Uani 1 1 d .
H10 H 0.2028 -0.0529 0.4502 0.049 Uiso 1 1 calc R
C11 C 0.3541(5) -0.03072(14) 0.5350(2) 0.0411(10) Uani 1 1 d .
H11 H 0.4207 -0.0363 0.5045 0.049 Uiso 1 1 calc R
C12 C 0.3875(4) -0.01263(12) 0.6113(2) 0.0288(8) Uani 1 1 d .
H12 H 0.4765 -0.0055 0.6328 0.035 Uiso 1 1 calc R
C13 C 0.1849(3) 0.02069(11) 0.79671(19) 0.0183(6) Uani 1 1 d .
C14 C 0.1589(3) -0.01761(12) 0.8435(2) 0.0255(7) Uani 1 1 d .
H14 H 0.2207 -0.0424 0.8533 0.031 Uiso 1 1 calc R
C15 C 0.0457(4) -0.01997(13) 0.8754(2) 0.0320(8) Uani 1 1 d .
H15 H 0.0301 -0.0461 0.9068 0.038 Uiso 1 1 calc R
C16 C -0.0447(3) 0.01596(13) 0.8614(2) 0.0310(8) Uani 1 1 d .
H16 H -0.1229 0.0144 0.8831 0.037 Uiso 1 1 calc R
C17 C -0.0223(3) 0.05417(12) 0.8160(2) 0.0249(7) Uani 1 1 d .
H17 H -0.0847 0.0788 0.8066 0.030 Uiso 1 1 calc R
C18 C 0.0924(3) 0.05636(11) 0.78416(19) 0.0184(6) Uani 1 1 d .
C19 C 0.4991(3) 0.15711(11) 0.74082(19) 0.0196(7) Uani 1 1 d .
C20 C 0.1643(3) 0.15217(11) 0.56247(18) 0.0169(6) Uani 1 1 d .
C21 C 0.1789(4) 0.09999(12) 0.5491(2) 0.0349(9) Uani 1 1 d .
H21A H 0.1058 0.0833 0.5657 0.052 Uiso 1 1 calc R
H21B H 0.2621 0.0890 0.5806 0.052 Uiso 1 1 calc R
H21C H 0.1782 0.0941 0.4923 0.052 Uiso 1 1 calc R
C22 C 0.0382(3) 0.17012(13) 0.51097(19) 0.0257(7) Uani 1 1 d .
H22A H 0.0443 0.1671 0.4544 0.039 Uiso 1 1 calc R
H22B H 0.0256 0.2030 0.5235 0.039 Uiso 1 1 calc R
H22C H -0.0365 0.1518 0.5218 0.039 Uiso 1 1 calc R
C23 C 0.2826(3) 0.17808(14) 0.5425(2) 0.0312(8) Uani 1 1 d .
H23A H 0.2896 0.1719 0.4869 0.047 Uiso 1 1 calc R
H23B H 0.3625 0.1673 0.5779 0.047 Uiso 1 1 calc R
H23C H 0.2718 0.2117 0.5501 0.047 Uiso 1 1 calc R
C24 C 0.2142(3) 0.19154(12) 0.86421(19) 0.0235(7) Uani 1 1 d .
C25 C 0.1755(4) 0.14938(13) 0.9095(2) 0.0386(10) Uani 1 1 d .
H25A H 0.0844 0.1407 0.8878 0.058 Uiso 1 1 calc R
H25B H 0.1836 0.1572 0.9662 0.058 Uiso 1 1 calc R
H25C H 0.2336 0.1231 0.9036 0.058 Uiso 1 1 calc R
C26 C 0.3567(4) 0.20460(19) 0.8938(3) 0.0532(13) Uani 1 1 d .
H26A H 0.4130 0.1778 0.8876 0.080 Uiso 1 1 calc R
H26B H 0.3690 0.2134 0.9503 0.080 Uiso 1 1 calc R
H26C H 0.3802 0.2310 0.8625 0.080 Uiso 1 1 calc R
C27 C 0.1249(4) 0.23242(13) 0.8752(2) 0.0304(8) Uani 1 1 d .
H27A H 0.1497 0.2598 0.8466 0.046 Uiso 1 1 calc R
H27B H 0.1342 0.2397 0.9322 0.046 Uiso 1 1 calc R
H27C H 0.0335 0.2241 0.8538 0.046 Uiso 1 1 calc R
C28 C -0.1547(3) 0.19081(11) 0.65115(18) 0.0173(6) Uani 1 1 d .
C29 C -0.2212(3) 0.14896(11) 0.6352(2) 0.0217(7) Uani 1 1 d .
H29 H -0.1894 0.1214 0.6634 0.026 Uiso 1 1 calc R
C30 C -0.3348(3) 0.14764(12) 0.5777(2) 0.0241(7) Uani 1 1 d .
H30 H -0.3818 0.1192 0.5667 0.029 Uiso 1 1 calc R
C31 C -0.3799(3) 0.18791(12) 0.5360(2) 0.0243(7) Uani 1 1 d .
H31 H -0.4571 0.1868 0.4961 0.029 Uiso 1 1 calc R
C32 C -0.3129(3) 0.22943(11) 0.55259(19) 0.0203(7) Uani 1 1 d .
H32 H -0.3442 0.2568 0.5236 0.024 Uiso 1 1 calc R
C33 C -0.2000(3) 0.23187(10) 0.61126(18) 0.0162(6) Uani 1 1 d .
C34 C -0.1761(3) 0.32396(11) 0.55375(19) 0.0178(6) Uani 1 1 d .
C35 C -0.1446(3) 0.31600(12) 0.4791(2) 0.0255(7) Uani 1 1 d .
H35 H -0.0866 0.2913 0.4721 0.031 Uiso 1 1 calc R
C36 C -0.1972(3) 0.34390(13) 0.4146(2) 0.0295(8) Uani 1 1 d .
H36 H -0.1762 0.3380 0.3634 0.035 Uiso 1 1 calc R
C37 C -0.2802(4) 0.38025(13) 0.4248(2) 0.0304(8) Uani 1 1 d .
H37 H -0.3153 0.3996 0.3808 0.036 Uiso 1 1 calc R
C38 C -0.3122(4) 0.38849(13) 0.4985(2) 0.0307(8) Uani 1 1 d .
H38 H -0.3694 0.4135 0.5053 0.037 Uiso 1 1 calc R
C39 C -0.2608(3) 0.36023(12) 0.5631(2) 0.0245(7) Uani 1 1 d .
H39 H -0.2837 0.3658 0.6139 0.029 Uiso 1 1 calc R
C40 C -0.1622(3) 0.30858(11) 0.72277(18) 0.0166(6) Uani 1 1 d .
C41 C -0.0977(3) 0.34752(12) 0.7607(2) 0.0244(7) Uani 1 1 d .
H41 H -0.0246 0.3605 0.7418 0.029 Uiso 1 1 calc R
C42 C -0.1400(4) 0.36727(12) 0.8255(2) 0.0279(8) Uani 1 1 d .
H42 H -0.0962 0.3940 0.8506 0.033 Uiso 1 1 calc R
C43 C -0.2447(4) 0.34871(14) 0.8541(2) 0.0306(8) Uani 1 1 d .
H43 H -0.2730 0.3625 0.8988 0.037 Uiso 1 1 calc R
C44 C -0.3080(4) 0.31021(16) 0.8179(2) 0.0414(10) Uani 1 1 d .
H44 H -0.3800 0.2972 0.8378 0.050 Uiso 1 1 calc R
C45 C -0.2675(3) 0.29004(14) 0.7519(2) 0.0317(8) Uani 1 1 d .
H45 H -0.3123 0.2635 0.7269 0.038 Uiso 1 1 calc R
C46 C 0.3057(4) 0.27512(12) 0.6797(3) 0.0341(9) Uani 1 1 d .
C47 C 0.2692(4) 0.43109(14) 0.7864(2) 0.0333(8) Uani 1 1 d .
H47A H 0.3276 0.4559 0.7725 0.040 Uiso 1 1 calc R
H47B H 0.2216 0.4173 0.7360 0.040 Uiso 1 1 calc R
Cl3 Cl 0.36470(13) 0.38755(5) 0.84311(8) 0.0640(4) Uani 1 1 d .
Cl4 Cl 0.15701(14) 0.45532(5) 0.83877(8) 0.0698(4) Uani 1 1 d .

loop_
_atom_site_aniso_label
_atom_site_aniso_U_11
_atom_site_aniso_U_22
_atom_site_aniso_U_33
_atom_site_aniso_U_23
_atom_site_aniso_U_13
_atom_site_aniso_U_12
Rh1 0.01185(11) 0.01099(11) 0.01706(11) 0.00027(9) 0.00285(8) 0.00066(9)
Rh2 0.01258(11) 0.01103(11) 0.02142(12) 0.00097(9) 0.00297(9) 0.00002(9)
Cl1 0.0145(3) 0.0167(4) 0.0297(4) 0.0008(3) 0.0064(3) 0.0020(3)
Cl2 0.0226(4) 0.0133(4) 0.0298(4) 0.0028(3) 0.0056(3) -0.0023(3)
P1 0.0127(3) 0.0120(4) 0.0195(4) 0.0009(3) 0.0027(3) 0.0011(3)
P2 0.0135(3) 0.0104(4) 0.0160(4) 0.0007(3) 0.0029(3) 0.0006(3)
P3 0.0135(4) 0.0114(4) 0.0188(4) 0.0012(3) 0.0033(3) 0.0004(3)
P4 0.0133(4) 0.0122(4) 0.0189(4) 0.0014(3) 0.0028(3) 0.0016(3)
O1 0.0117(10) 0.0147(11) 0.0293(12) 0.0057(9) 0.0040(9) 0.0011(8)
O2 0.0134(10) 0.0151(11) 0.0248(12) 0.0050(9) 0.0050(9) 0.0021(8)
O3 0.0279(13) 0.0187(13) 0.0528(17) -0.0018(11) 0.0124(12) -0.0060(11)
O4 0.0203(15) 0.0342(18) 0.151(4) 0.017(2) 0.0026(18) -0.0028(13)
N1 0.0180(12) 0.0115(12) 0.0147(12) 0.0030(9) 0.0021(10) 0.0026(10)
N2 0.0193(13) 0.0132(13) 0.0160(13) -0.0014(10) 0.0043(10) 0.0021(10)
C1 0.0149(14) 0.0167(15) 0.0193(15) 0.0044(12) 0.0064(12) 0.0021(12)
C2 0.0236(16) 0.0194(17) 0.0230(17) 0.0029(13) 0.0066(13) 0.0061(13)
C3 0.0335(19) 0.0202(18) 0.036(2) 0.0070(15) 0.0162(16) 0.0127(15)
C4 0.0298(19) 0.041(2) 0.0231(18) 0.0137(15) 0.0095(14) 0.0192(16)
C5 0.0213(17) 0.041(2) 0.0222(17) 0.0052(15) 0.0041(13) 0.0008(15)
C6 0.0203(16) 0.0240(18) 0.0237(17) 0.0038(13) 0.0030(13) 0.0010(13)
C7 0.0282(17) 0.0096(15) 0.0195(16) 0.0009(12) -0.0016(13) 0.0010(12)
C8 0.0278(18) 0.0179(17) 0.035(2) -0.0002(14) -0.0048(15) 0.0034(14)
C9 0.046(2) 0.0200(19) 0.040(2) -0.0030(16) -0.0160(19) -0.0006(17)
C10 0.065(3) 0.026(2) 0.025(2) -0.0006(15) -0.0092(19) 0.0001(19)
C11 0.064(3) 0.030(2) 0.032(2) -0.0094(17) 0.017(2) -0.005(2)
C12 0.038(2) 0.0255(19) 0.0244(18) -0.0060(14) 0.0087(15) -0.0070(16)
C13 0.0154(14) 0.0166(16) 0.0229(16) 0.0042(12) 0.0035(12) -0.0010(12)
C14 0.0229(17) 0.0200(17) 0.0350(19) 0.0104(14) 0.0091(14) 0.0033(14)
C15 0.0283(18) 0.027(2) 0.043(2) 0.0160(16) 0.0132(16) 0.0014(15)
C16 0.0228(17) 0.033(2) 0.042(2) 0.0091(17) 0.0179(16) 0.0027(15)
C17 0.0203(16) 0.0231(18) 0.0329(19) 0.0036(14) 0.0089(14) 0.0021(14)
C18 0.0174(15) 0.0133(15) 0.0245(16) 0.0044(12) 0.0040(12) -0.0017(12)
C19 0.0118(13) 0.0226(17) 0.0244(17) 0.0018(13) 0.0032(12) 0.0031(13)
C20 0.0197(15) 0.0164(15) 0.0151(15) 0.0000(11) 0.0041(12) 0.0017(12)
C21 0.065(3) 0.0189(18) 0.0204(17) -0.0024(14) 0.0072(17) 0.0060(18)
C22 0.0197(16) 0.038(2) 0.0180(16) 0.0034(14) 0.0004(13) -0.0012(15)
C23 0.0214(17) 0.049(2) 0.0238(18) 0.0036(16) 0.0048(14) -0.0040(16)
C24 0.0277(17) 0.0256(18) 0.0169(16) -0.0020(13) 0.0032(13) 0.0061(14)
C25 0.067(3) 0.031(2) 0.0185(18) 0.0014(15) 0.0100(18) 0.013(2)
C26 0.025(2) 0.093(4) 0.039(2) -0.035(2) 0.0003(17) -0.001(2)
C27 0.039(2) 0.029(2) 0.0244(18) -0.0062(15) 0.0106(15) 0.0048(16)
C28 0.0110(13) 0.0186(16) 0.0230(16) 0.0007(12) 0.0048(12) 0.0011(12)
C29 0.0195(16) 0.0181(16) 0.0303(18) -0.0005(13) 0.0120(13) -0.0001(13)
C30 0.0228(17) 0.0223(18) 0.0300(18) -0.0086(14) 0.0119(14) -0.0084(14)
C31 0.0164(15) 0.034(2) 0.0234(17) -0.0045(14) 0.0052(13) -0.0047(14)
C32 0.0160(15) 0.0205(17) 0.0249(17) 0.0008(13) 0.0050(12) 0.0003(12)
C33 0.0140(14) 0.0131(15) 0.0225(16) -0.0027(12) 0.0065(12) -0.0010(11)
C34 0.0138(14) 0.0154(15) 0.0232(16) 0.0029(12) 0.0008(12) -0.0002(12)
C35 0.0259(17) 0.0271(19) 0.0250(18) 0.0041(14) 0.0090(14) 0.0060(14)
C36 0.0288(18) 0.040(2) 0.0209(17) 0.0083(15) 0.0079(14) 0.0029(16)
C37 0.0309(19) 0.030(2) 0.0272(19) 0.0110(15) -0.0019(15) 0.0016(16)
C38 0.035(2) 0.0257(19) 0.0290(19) 0.0031(15) -0.0021(15) 0.0128(16)
C39 0.0285(18) 0.0209(17) 0.0230(17) 0.0006(13) 0.0016(14) 0.0056(14)
C40 0.0141(14) 0.0165(15) 0.0184(15) 0.0027(12) 0.0006(11) 0.0050(12)
C41 0.0296(18) 0.0214(17) 0.0235(17) 0.0002(13) 0.0078(14) -0.0023(14)
C42 0.038(2) 0.0197(17) 0.0256(18) -0.0039(14) 0.0047(15) 0.0007(15)
C43 0.0312(19) 0.042(2) 0.0195(17) -0.0061(15) 0.0066(14) 0.0048(17)
C44 0.031(2) 0.060(3) 0.038(2) -0.011(2) 0.0186(17) -0.012(2)
C45 0.0277(19) 0.039(2) 0.0302(19) -0.0112(16) 0.0110(15) -0.0118(16)
C46 0.0266(19) 0.0114(16) 0.063(3) 0.0070(16) 0.0059(18) -0.0007(14)
C47 0.039(2) 0.035(2) 0.0284(19) -0.0003(16) 0.0125(16) -0.0039(17)
Cl3 0.0651(8) 0.0671(9) 0.0676(8) 0.0300(7) 0.0330(7) 0.0227(7)
Cl4 0.0783(9) 0.0836(10) 0.0600(8) 0.0277(7) 0.0461(7) 0.0383(8)

loop_
_atom_type_symbol
_atom_type_description
_atom_type_scat_dispersion_real
_atom_type_scat_dispersion_imag
_atom_type_scat_source
C C 0.0033 0.0016 'International Tables Vol C Tables 4.2.6.8 and 6.1.1.4'
H H 0.0000 0.0000 'International Tables Vol C Tables 4.2.6.8 and 6.1.1.4'
N N 0.0061 0.0033 'International Tables Vol C Tables 4.2.6.8 and 6.1.1.4'
O O 0.0106 0.0060 'International Tables Vol C Tables 4.2.6.8 and 6.1.1.4'
P P 0.1023 0.0942 'International Tables Vol C Tables 4.2.6.8 and 6.1.1.4'
Cl Cl 0.1484 0.1585 'International Tables Vol C Tables 4.2.6.8 and 6.1.1.4'
Rh Rh -1.1178 0.9187 'International Tables Vol C Tables 4.2.6.8 and 6.1.1.4'

loop_
_geom_angle_atom_site_label_1
_geom_angle_atom_site_label_2
_geom_angle_atom_site_label_3
_geom_angle
C19 Rh1 P2 91.23(9)
C19 Rh1 P1 173.72(10)
P2 Rh1 P1 92.05(3)
C19 Rh1 Cl1 89.57(9)
P2 Rh1 Cl1 171.20(3)
P1 Rh1 Cl1 88.01(3)
C46 Rh2 P3 92.70(11)
C46 Rh2 P4 175.95(11)
P3 Rh2 P4 91.05(3)
C46 Rh2 Cl2 88.35(11)
P3 Rh2 Cl2 177.95(3)
P4 Rh2 Cl2 87.85(3)
C13 P1 C1 103.24(14)
C13 P1 C7 105.50(15)
C1 P1 C7 106.58(14)
C13 P1 Rh1 116.14(11)
C1 P1 Rh1 114.01(10)
C7 P1 Rh1 110.54(11)
O1 P2 N1 97.38(12)
O1 P2 N2 106.45(12)
N1 P2 N2 82.76(12)
O1 P2 Rh1 116.53(8)
N1 P2 Rh1 121.44(9)
N2 P2 Rh1 125.01(9)
O2 P3 N2 98.75(12)
O2 P3 N1 105.46(12)
N2 P3 N1 83.27(12)
O2 P3 Rh2 113.94(8)
N2 P3 Rh2 126.19(10)
N1 P3 Rh2 123.41(9)
C33 P4 C34 102.93(14)
C33 P4 C40 105.17(14)
C34 P4 C40 105.44(14)
C33 P4 Rh2 115.58(10)
C34 P4 Rh2 116.10(10)
C40 P4 Rh2 110.53(10)
C18 O1 P2 130.60(19)
C28 O2 P3 123.29(19)
C20 N1 P3 131.6(2)
C20 N1 P2 130.8(2)
P3 N1 P2 96.42(13)
C24 N2 P3 131.9(2)
C24 N2 P2 130.6(2)
P3 N2 P2 96.32(13)
C6 C1 C2 119.8(3)
C6 C1 P1 118.0(2)
C2 C1 P1 122.2(2)
C3 C2 C1 119.5(3)
C3 C2 H2 120.3
C1 C2 H2 120.3
C4 C3 C2 120.3(3)
C4 C3 H3 119.8
C2 C3 H3 119.8
C3 C4 C5 120.3(3)
C3 C4 H4 119.8
C5 C4 H4 119.8
C4 C5 C6 119.9(3)
C4 C5 H5 120.0
C6 C5 H5 120.0
C5 C6 C1 120.1(3)
C5 C6 H6 119.9
C1 C6 H6 119.9
C8 C7 C12 119.3(3)
C8 C7 P1 120.9(3)
C12 C7 P1 119.6(3)
C7 C8 C9 119.9(4)
C7 C8 H8 120.1
C9 C8 H8 120.1
C10 C9 C8 120.6(4)
C10 C9 H9 119.7
C8 C9 H9 119.7
C9 C10 C11 119.8(4)
C9 C10 H10 120.1
C11 C10 H10 120.1
C10 C11 C12 120.6(4)
C10 C11 H11 119.7
C12 C11 H11 119.7
C11 C12 C7 119.8(4)
C11 C12 H12 120.1
C7 C12 H12 120.1
C18 C13 C14 117.4(3)
C18 C13 P1 120.9(2)
C14 C13 P1 121.6(2)
C15 C14 C13 121.6(3)
C15 C14 H14 119.2
C13 C14 H14 119.2
C14 C15 C16 119.5(3)
C14 C15 H15 120.2
C16 C15 H15 120.2
C15 C16 C17 120.5(3)
C15 C16 H16 119.8
C17 C16 H16 119.8
C16 C17 C18 119.7(3)
C16 C17 H17 120.2
C18 C17 H17 120.2
O1 C18 C13 122.8(3)
O1 C18 C17 115.7(3)
C13 C18 C17 121.3(3)
O3 C19 Rh1 175.6(3)
N1 C20 C23 110.1(3)
N1 C20 C21 107.9(2)
C23 C20 C21 109.8(3)
N1 C20 C22 108.7(2)
C23 C20 C22 110.3(3)
C21 C20 C22 110.1(3)
C20 C21 H21A 109.5
C20 C21 H21B 109.5
H21A C21 H21B 109.5
C20 C21 H21C 109.5
H21A C21 H21C 109.5
H21B C21 H21C 109.5
C20 C22 H22A 109.5
C20 C22 H22B 109.5
H22A C22 H22B 109.5
C20 C22 H22C 109.5
H22A C22 H22C 109.5
H22B C22 H22C 109.5
C20 C23 H23A 109.5
C20 C23 H23B 109.5
H23A C23 H23B 109.5
C20 C23 H23C 109.5
H23A C23 H23C 109.5
H23B C23 H23C 109.5
N2 C24 C26 109.7(3)
N2 C24 C27 108.6(3)
C26 C24 C27 110.2(3)
N2 C24 C25 108.5(3)
C26 C24 C25 110.9(3)
C27 C24 C25 108.9(3)
C24 C25 H25A 109.5
C24 C25 H25B 109.5
H25A C25 H25B 109.5
C24 C25 H25C 109.5
H25A C25 H25C 109.5
H25B C25 H25C 109.5
C24 C26 H26A 109.5
C24 C26 H26B 109.5
H26A C26 H26B 109.5
C24 C26 H26C 109.5
H26A C26 H26C 109.5
H26B C26 H26C 109.5
C24 C27 H27A 109.5
C24 C27 H27B 109.5
H27A C27 H27B 109.5
C24 C27 H27C 109.5
H27A C27 H27C 109.5
H27B C27 H27C 109.5
C29 C28 O2 117.2(3)
C29 C28 C33 121.5(3)
O2 C28 C33 121.2(3)
C28 C29 C30 119.3(3)
C28 C29 H29 120.4
C30 C29 H29 120.4
C29 C30 C31 120.1(3)
C29 C30 H30 120.0
C31 C30 H30 120.0
C32 C31 C30 120.1(3)
C32 C31 H31 120.0
C30 C31 H31 120.0
C31 C32 C33 120.9(3)
C31 C32 H32 119.5
C33 C32 H32 119.5
C32 C33 C28 118.0(3)
C32 C33 P4 123.0(2)
C28 C33 P4 119.0(2)
C39 C34 C35 119.2(3)
C39 C34 P4 122.4(2)
C35 C34 P4 118.4(2)
C36 C35 C34 120.5(3)
C36 C35 H35 119.8
C34 C35 H35 119.8
C37 C36 C35 119.8(3)
C37 C36 H36 120.1
C35 C36 H36 120.1
C38 C37 C36 120.3(3)
C38 C37 H37 119.9
C36 C37 H37 119.9
C37 C38 C39 120.1(3)
C37 C38 H38 120.0
C39 C38 H38 120.0
C34 C39 C38 120.2(3)
C34 C39 H39 119.9
C38 C39 H39 119.9
C45 C40 C41 118.9(3)
C45 C40 P4 122.6(3)
C41 C40 P4 118.5(2)
C42 C41 C40 120.1(3)
C42 C41 H41 120.0
C40 C41 H41 120.0
C43 C42 C41 120.8(3)
C43 C42 H42 119.6
C41 C42 H42 119.6
C44 C43 C42 119.6(3)
C44 C43 H43 120.2
C42 C43 H43 120.2
C43 C44 C45 120.4(4)
C43 C44 H44 119.8
C45 C44 H44 119.8
C40 C45 C44 120.2(3)
C40 C45 H45 119.9
C44 C45 H45 119.9
O4 C46 Rh2 175.7(3)
Cl4 C47 Cl3 111.2(2)
Cl4 C47 H47A 109.4
Cl3 C47 H47A 109.4
Cl4 C47 H47B 109.4
Cl3 C47 H47B 109.4
H47A C47 H47B 108.0

loop_
_geom_bond_atom_site_label_1
_geom_bond_atom_site_label_2
_geom_bond_distance
Rh1 C19 1.905(3)
Rh1 P2 2.1653(8)
Rh1 P1 2.3209(8)
Rh1 Cl1 2.3851(8)
Rh2 C46 1.889(4)
Rh2 P3 2.1665(8)
Rh2 P4 2.3275(8)
Rh2 Cl2 2.3647(8)
P1 C13 1.813(3)
P1 C1 1.815(3)
P1 C7 1.822(3)
P2 O1 1.638(2)
P2 N1 1.694(2)
P2 N2 1.699(3)
P3 O2 1.652(2)
P3 N2 1.686(3)
P3 N1 1.689(3)
P4 C33 1.814(3)
P4 C34 1.815(3)
P4 C40 1.815(3)
O1 C18 1.388(4)
O2 C28 1.392(3)
O3 C19 1.126(4)
O4 C46 1.119(4)
N1 C20 1.488(4)
N2 C24 1.495(4)
C1 C6 1.389(4)
C1 C2 1.397(4)
C2 C3 1.393(4)
C2 H2 0.9500
C3 C4 1.377(5)
C3 H3 0.9500
C4 C5 1.385(5)
C4 H4 0.9500
C5 C6 1.386(4)
C5 H5 0.9500
C6 H6 0.9500
C7 C8 1.388(4)
C7 C12 1.394(5)
C8 C9 1.391(5)
C8 H8 0.9500
C9 C10 1.365(6)
C9 H9 0.9500
C10 C11 1.380(6)
C10 H10 0.9500
C11 C12 1.382(5)
C11 H11 0.9500
C12 H12 0.9500
C13 C18 1.390(4)
C13 C14 1.410(4)
C14 C15 1.380(5)
C14 H14 0.9500
C15 C16 1.382(5)
C15 H15 0.9500
C16 C17 1.383(5)
C16 H16 0.9500
C17 C18 1.394(4)
C17 H17 0.9500
C20 C23 1.523(4)
C20 C21 1.523(4)
C20 C22 1.523(4)
C21 H21A 0.9800
C21 H21B 0.9800
C21 H21C 0.9800
C22 H22A 0.9800
C22 H22B 0.9800
C22 H22C 0.9800
C23 H23A 0.9800
C23 H23B 0.9800
C23 H23C 0.9800
C24 C26 1.516(5)
C24 C27 1.524(5)
C24 C25 1.525(5)
C25 H25A 0.9800
C25 H25B 0.9800
C25 H25C 0.9800
C26 H26A 0.9800
C26 H26B 0.9800
C26 H26C 0.9800
C27 H27A 0.9800
C27 H27B 0.9800
C27 H27C 0.9800
C28 C29 1.384(4)
C28 C33 1.395(4)
C29 C30 1.387(5)
C29 H29 0.9500
C30 C31 1.389(5)
C30 H30 0.9500
C31 C32 1.379(4)
C31 H31 0.9500
C32 C33 1.394(4)
C32 H32 0.9500
C34 C39 1.387(4)
C34 C35 1.388(4)
C35 C36 1.386(5)
C35 H35 0.9500
C36 C37 1.381(5)
C36 H36 0.9500
C37 C38 1.375(5)
C37 H37 0.9500
C38 C39 1.391(5)
C38 H38 0.9500
C39 H39 0.9500
C40 C45 1.383(5)
C40 C41 1.395(4)
C41 C42 1.381(5)
C41 H41 0.9500
C42 C43 1.374(5)
C42 H42 0.9500
C43 C44 1.370(5)
C43 H43 0.9500
C44 C45 1.394(5)
C44 H44 0.9500
C45 H45 0.9500
C47 Cl4 1.733(4)
C47 Cl3 1.765(4)
C47 H47A 0.9900
C47 H47B 0.9900
